data_4001096
loop_
_publ_author_name
'Chiang, Chao Cheng'
'Chen, Hong-Chun'
'Lee, Chin-sheng'
'Leung, Man-kit'
'Lin, Kun-Rung'
'Hsieh, Kuo-Huang'

_publ_section_title
;
 Electrochemical Deposition of Bis(N,N&#x2032;-diphenylaminoaryl)
 Substituted Ferrocenes, and Their Application as a Hole-Injection Layer
 on Polymeric Light-Emitting Diodes
;
_journal_issue 2
_journal_name_full 'Chemistry of Materials'
_journal_page_first 540
_journal_paper_doi 10.1021/cm702217u
_journal_volume 20
_journal_year 2008
_chemical_formula_sum 'C26 H16 Br2 Fe N4 O2'
_chemical_formula_weight 632.10
_chemical_name_systematic
; 
 ? 
;
_space_group_IT_number 14
_symmetry_cell_setting monoclinic
_symmetry_space_group_name_Hall '-P 2yn'
_symmetry_space_group_name_H-M 'P 1 21/n 1'
_atom_sites_solution_hydrogens geom
_atom_sites_solution_primary direct
_atom_sites_solution_secondary difmap
_audit_creation_method SHELXL
_cell_angle_alpha 90.00
_cell_angle_beta 100.0630(10)
_cell_angle_gamma 90.00
_cell_formula_units_Z 4
_cell_length_a 7.32600(10)
_cell_length_b 27.7680(3)
_cell_length_c 11.57200(10)
_cell_measurement_reflns_used 36447
_cell_measurement_temperature 295(2)
_cell_measurement_theta_max 27.5
_cell_measurement_theta_min 1
_cell_volume 2317.86(5)
_computing_cell_refinement 'Denzo-SMN & Scalepack'
_computing_data_collection 'Nonius COLLECT'
_computing_data_reduction 'Denzo-SMN & Scalepack'
_computing_molecular_graphics SHELX
_computing_publication_material SHELX
_computing_structure_refinement 'SHELXL-93 (Sheldrick, 1993)'
_computing_structure_solution 'SHELXS-86 (Sheldrick, 1990)'
_diffrn_ambient_temperature 295(2)
_diffrn_measurement_device 'Nonius KappaCCD'
_diffrn_measurement_method '\f-\w scans'
_diffrn_radiation_monochromator graphite
_diffrn_radiation_source 'fine-focus sealed tube'
_diffrn_radiation_type MoK\a
_diffrn_radiation_wavelength 0.71073
_diffrn_reflns_av_R_equivalents 0.0377
_diffrn_reflns_av_sigmaI/netI 0.0373
_diffrn_reflns_limit_h_max 9
_diffrn_reflns_limit_h_min -9
_diffrn_reflns_limit_k_max 36
_diffrn_reflns_limit_k_min -33
_diffrn_reflns_limit_l_max 15
_diffrn_reflns_limit_l_min -11
_diffrn_reflns_number 15129
_diffrn_reflns_theta_max 27.48
_diffrn_reflns_theta_min 1.47
_exptl_absorpt_coefficient_mu 4.132
_exptl_absorpt_correction_T_max 0.664
_exptl_absorpt_correction_T_min 0.503
_exptl_absorpt_correction_type multi-scan
_exptl_crystal_density_diffrn 1.811
_exptl_crystal_F_000 1248
_exptl_crystal_size_max 0.15
_exptl_crystal_size_mid 0.10
_exptl_crystal_size_min 0.10
_refine_diff_density_max 0.642
_refine_diff_density_min -0.451
_refine_diff_density_rms 0.102
_refine_ls_extinction_coef 0.0060(10)
_refine_ls_extinction_expression Fc^*^=kFc[1+0.001xFc^2^\l^3^/sin(2\q)]^-1/4^
_refine_ls_extinction_method SHELXL
_refine_ls_goodness_of_fit_all 0.975
_refine_ls_goodness_of_fit_obs 0.925
_refine_ls_matrix_type full
_refine_ls_number_parameters 317
_refine_ls_number_reflns 5281
_refine_ls_number_restraints 0
_refine_ls_restrained_S_all 0.986
_refine_ls_restrained_S_obs 0.925
_refine_ls_R_factor_all 0.0620
_refine_ls_R_factor_obs 0.0389
_refine_ls_shift/esd_max 0.006
_refine_ls_shift/esd_mean 0.001
_refine_ls_structure_factor_coef Fsqd
_refine_ls_weighting_details 'w=1/[\s^2^(Fo^2^)+(0.1000P)^2^+0.0000P] where P=(Fo^2^+2Fc^2^)/3'
_refine_ls_weighting_scheme calc
_refine_ls_wR_factor_all 0.1419
_refine_ls_wR_factor_obs 0.1142
_reflns_number_observed 3960
_reflns_number_total 5305
_reflns_observed_criterion >2sigma(I)
_cod_data_source_file cm702217u-file002.cif
_cod_data_source_block ic9483
_cod_depositor_comments
;
The following automatic conversions were performed:

'_symmetry_cell_setting' value 'Monoclinic' changed to 'monoclinic'
according to /home/saulius/struct/CIF-dictionaries/cif_core.dic
dictionary named 'cif_core.dic' version 2.4.1 from 2010-06-29.

Automatic conversion script
Id: cif_fix_values 1715 2011-07-08 13:25:40Z adriana 

The following automatic conversions were performed:

'_refine_ls_weighting_scheme' value 'calc
w=1/[\s^2^(Fo^2^)+(0.1000P)^2^+0.0000P] where P=(Fo^2^+2Fc^2^)/3' was
changed to 'calc'. New tag '_refine_ls_weighting_details' was
created. The value of the new tag was set to
'w=1/[\s^2^(Fo^2^)+(0.1000P)^2^+0.0000P] where P=(Fo^2^+2Fc^2^)/3'.

Automatic conversion script
Id: cif_fix_values 3143 2015-03-26 13:38:13Z robertas 
;
_cod_original_sg_symbol_H-M P2(1)/n
_cod_database_code 4001096

loop_
_symmetry_equiv_pos_as_xyz
'x, y, z'
'-x+1/2, y+1/2, -z+1/2'
'-x, -y, -z'
'x-1/2, -y-1/2, z-1/2'

loop_
_atom_site_aniso_label
_atom_site_aniso_U_11
_atom_site_aniso_U_22
_atom_site_aniso_U_33
_atom_site_aniso_U_23
_atom_site_aniso_U_13
_atom_site_aniso_U_12
Br1 0.1016(4) 0.0383(2) 0.0708(3) 0.0031(2) 0.0266(2) 0.0061(2)
Br2 0.1039(4) 0.0464(3) 0.0693(3) 0.0076(2) 0.0249(2) 0.0085(2)
Fe1 0.0387(3) 0.0293(2) 0.0349(2) 0.0039(2) 0.0070(2) 0.0038(2)
O1 0.0403(11) 0.0361(11) 0.0425(11) 0.0056(9) 0.0013(9) 0.0009(9)
O2 0.0433(11) 0.0374(11) 0.0344(10) -0.0020(8) 0.0005(9) -0.0001(9)
N1 0.054(2) 0.049(2) 0.052(2) 0.0080(13) -0.0065(13) -0.0020(13)
N2 0.055(2) 0.047(2) 0.056(2) 0.0114(13) -0.0032(14) 0.0030(13)
N3 0.056(2) 0.048(2) 0.0386(14) -0.0020(12) -0.0041(12) 0.0062(13)
N4 0.057(2) 0.049(2) 0.0408(14) -0.0058(13) -0.0059(12) -0.0003(13)
C1 0.055(2) 0.037(2) 0.045(2) -0.0002(14) 0.0187(14) 0.0013(14)
C2 0.062(2) 0.042(2) 0.046(2) -0.0101(15) 0.003(2) -0.006(2)
C3 0.055(2) 0.050(2) 0.043(2) -0.0014(15) 0.0012(15) 0.000(2)
C4 0.0372(15) 0.040(2) 0.0375(15) 0.0018(13) 0.0065(12) -0.0009(13)
C5 0.049(2) 0.043(2) 0.042(2) 0.0000(13) 0.0014(14) -0.0057(14)
C6 0.050(2) 0.045(2) 0.042(2) 0.0041(14) 0.0020(14) 0.0017(15)
C7 0.036(2) 0.043(2) 0.041(2) 0.0029(13) 0.0075(12) -0.0029(13)
C8 0.039(2) 0.044(2) 0.042(2) 0.0108(13) 0.0113(13) 0.0033(13)
C9 0.043(2) 0.042(2) 0.040(2) 0.0059(13) 0.0147(13) 0.0035(13)
C10 0.048(2) 0.044(2) 0.067(2) 0.006(2) 0.023(2) 0.0086(15)
C11 0.072(2) 0.041(2) 0.066(2) -0.007(2) 0.034(2) 0.007(2)
C12 0.075(2) 0.050(2) 0.042(2) -0.0059(15) 0.015(2) -0.007(2)
C13 0.058(2) 0.050(2) 0.036(2) 0.0085(14) 0.0108(14) 0.001(2)
C14 0.038(2) 0.039(2) 0.046(2) -0.0054(13) 0.0075(13) 0.0022(13)
C15 0.046(2) 0.040(2) 0.055(2) 0.0001(14) 0.014(2) -0.0054(14)
C16 0.064(2) 0.035(2) 0.048(2) 0.0107(14) 0.017(2) 0.0017(15)
C17 0.055(2) 0.043(2) 0.039(2) 0.0085(13) 0.0085(14) 0.0056(15)
C18 0.043(2) 0.042(2) 0.0318(14) 0.0049(12) 0.0077(12) 0.0017(13)
C19 0.039(2) 0.041(2) 0.0322(14) 0.0004(12) 0.0067(12) 0.0012(13)
C20 0.0374(15) 0.045(2) 0.0326(14) -0.0063(12) 0.0030(12) -0.0036(13)
C21 0.039(2) 0.044(2) 0.0337(14) -0.0028(13) 0.0069(12) -0.0018(13)
C22 0.049(2) 0.048(2) 0.0323(15) -0.0055(13) -0.0010(13) -0.0030(14)
C23 0.060(2) 0.048(2) 0.042(2) -0.0098(14) 0.0040(15) -0.006(2)
C24 0.052(2) 0.041(2) 0.044(2) 0.0013(14) 0.0142(14) -0.0016(14)
C25 0.055(2) 0.054(2) 0.041(2) -0.0001(15) -0.0014(15) 0.004(2)
C26 0.048(2) 0.047(2) 0.038(2) -0.0078(14) -0.0060(13) -0.0026(14)

loop_
_atom_site_label
_atom_site_type_symbol
_atom_site_fract_x
_atom_site_fract_y
_atom_site_fract_z
_atom_site_U_iso_or_equiv
_atom_site_thermal_displace_type
_atom_site_occupancy
_atom_site_calc_flag
_atom_site_refinement_flags
Br1 Br 0.60691(7) 0.457958(14) 0.61419(4) 0.0689(2) Uani 1 d .
Br2 Br 0.33087(7) 0.44452(2) 0.88727(4) 0.0720(2) Uani 1 d .
Fe1 Fe 0.45206(6) 0.080412(14) 0.74971(3) 0.0342(2) Uani 1 d .
O1 O 0.6313(3) 0.21090(7) 0.6754(2) 0.0404(5) Uani 1 d .
O2 O 0.3908(3) 0.19668(7) 0.9058(2) 0.0391(5) Uani 1 d .
N1 N 0.8623(4) 0.22765(11) 0.8197(2) 0.0536(7) Uani 1 d .
N2 N 0.8409(4) 0.17701(10) 0.8109(3) 0.0540(7) Uani 1 d .
N3 N 0.5812(4) 0.16140(10) 1.0508(2) 0.0491(7) Uani 1 d .
N4 N 0.5925(4) 0.21141(10) 1.0665(2) 0.0506(7) Uani 1 d .
C1 C 0.6468(5) 0.39176(11) 0.6537(3) 0.0447(7) Uani 1 d .
C2 C 0.7695(5) 0.37939(12) 0.7539(3) 0.0510(8) Uani 1 d .
H2A H 0.8320(5) 0.40301(12) 0.8024(3) 0.061 Uiso 1 calc R
C3 C 0.7974(5) 0.33119(12) 0.7806(3) 0.0499(8) Uani 1 d .
H3A H 0.8799(5) 0.32216(12) 0.8475(3) 0.060 Uiso 1 calc R
C4 C 0.7031(4) 0.29620(11) 0.7082(3) 0.0383(6) Uani 1 d .
C5 C 0.5810(5) 0.30952(12) 0.6085(3) 0.0455(7) Uani 1 d .
H5A H 0.5178(5) 0.28596(12) 0.5601(3) 0.055 Uiso 1 calc R
C6 C 0.5519(5) 0.35769(12) 0.5800(3) 0.0465(7) Uani 1 d .
H6A H 0.4703(5) 0.36682(12) 0.5128(3) 0.056 Uiso 1 calc R
C7 C 0.7379(4) 0.24555(11) 0.7389(3) 0.0400(7) Uani 1 d .
C8 C 0.7045(4) 0.16952(11) 0.7263(3) 0.0409(7) Uani 1 d .
C9 C 0.6294(4) 0.12375(11) 0.6796(3) 0.0408(7) Uani 1 d .
C10 C 0.7103(5) 0.07799(12) 0.7104(3) 0.0512(8) Uani 1 d .
H10A H 0.8253(5) 0.07195(12) 0.7658(3) 0.061 Uiso 1 calc R
C11 C 0.5951(5) 0.04239(13) 0.6443(3) 0.0567(9) Uani 1 d .
H11A H 0.6165(5) 0.00754(13) 0.6470(3) 0.068 Uiso 1 calc R
C12 C 0.4451(6) 0.06637(13) 0.5750(3) 0.0550(9) Uani 1 d .
H12A H 0.3428(6) 0.05083(13) 0.5223(3) 0.066 Uiso 1 calc R
C13 C 0.4641(5) 0.11654(13) 0.5961(3) 0.0478(8) Uani 1 d .
H13A H 0.3785(5) 0.14167(13) 0.5604(3) 0.057 Uiso 1 calc R
C14 C 0.2282(4) 0.10246(11) 0.8205(3) 0.0413(7) Uani 1 d .
H14A H 0.1386(4) 0.12742(11) 0.7889(3) 0.050 Uiso 1 calc R
C15 C 0.2147(5) 0.05243(11) 0.7935(3) 0.0461(7) Uani 1 d .
H15A H 0.1141(5) 0.03700(11) 0.7391(3) 0.055 Uiso 1 calc R
C16 C 0.3734(5) 0.02874(12) 0.8565(3) 0.0482(8) Uani 1 d .
H16A H 0.4006(5) -0.00576(12) 0.8541(3) 0.058 Uiso 1 calc R
C17 C 0.4866(5) 0.06423(11) 0.9236(3) 0.0454(7) Uani 1 d .
H17A H 0.6050(5) 0.05845(11) 0.9758(3) 0.054 Uiso 1 calc R
C18 C 0.3956(4) 0.10953(11) 0.9018(2) 0.0390(7) Uani 1 d .
C19 C 0.4615(4) 0.15478(11) 0.9556(2) 0.0372(6) Uani 1 d .
C20 C 0.4787(4) 0.23065(11) 0.9808(2) 0.0388(7) Uani 1 d .
C21 C 0.4382(4) 0.28131(11) 0.9578(2) 0.0388(7) Uani 1 d .
C22 C 0.5153(5) 0.31539(12) 1.0395(3) 0.0443(7) Uani 1 d .
H22A H 0.5897(5) 0.30545(12) 1.1089(3) 0.053 Uiso 1 calc R
C23 C 0.4832(5) 0.36354(12) 1.0194(3) 0.0503(8) Uani 1 d .
H23A H 0.5351(5) 0.38620(12) 1.0747(3) 0.060 Uiso 1 calc R
C24 C 0.3730(5) 0.37800(12) 0.9164(3) 0.0450(7) Uani 1 d .
C25 C 0.2931(5) 0.34477(13) 0.8335(3) 0.0510(8) Uani 1 d .
H25A H 0.2184(5) 0.35487(13) 0.7644(3) 0.061 Uiso 1 calc R
C26 C 0.3259(5) 0.29675(12) 0.8551(3) 0.0461(8) Uani 1 d .
H26A H 0.2723(5) 0.27414(12) 0.8003(3) 0.055 Uiso 1 calc R

loop_
_atom_type_symbol
_atom_type_description
_atom_type_scat_dispersion_real
_atom_type_scat_dispersion_imag
_atom_type_scat_source
C C 0.0033 0.0016 'International Tables Vol C Tables 4.2.6.8 and 6.1.1.4'
H H 0.0000 0.0000 'International Tables Vol C Tables 4.2.6.8 and 6.1.1.4'
N N 0.0061 0.0033 'International Tables Vol C Tables 4.2.6.8 and 6.1.1.4'
O O 0.0106 0.0060 'International Tables Vol C Tables 4.2.6.8 and 6.1.1.4'
Fe Fe 0.3463 0.8444 'International Tables Vol C Tables 4.2.6.8 and 6.1.1.4'
Br Br -0.2901 2.4595 'International Tables Vol C Tables 4.2.6.8 and 6.1.1.4'

loop_
_geom_angle_atom_site_label_1
_geom_angle_atom_site_label_2
_geom_angle_atom_site_label_3
_geom_angle
C10 Fe1 C17 104.81(15)
C10 Fe1 C11 41.30(15)
C17 Fe1 C11 119.34(14)
C10 Fe1 C9 40.94(12)
C17 Fe1 C9 123.09(13)
C11 Fe1 C9 68.75(14)
C10 Fe1 C16 119.13(14)
C17 Fe1 C16 40.99(13)
C11 Fe1 C16 103.1(2)
C9 Fe1 C16 157.22(13)
C10 Fe1 C18 123.01(14)
C17 Fe1 C18 40.91(12)
C11 Fe1 C18 157.46(14)
C9 Fe1 C18 110.36(12)
C16 Fe1 C18 68.63(14)
C10 Fe1 C15 155.67(13)
C17 Fe1 C15 68.62(14)
C11 Fe1 C15 119.98(14)
C9 Fe1 C15 161.74(13)
C16 Fe1 C15 40.68(13)
C18 Fe1 C15 68.19(13)
C10 Fe1 C14 160.82(13)
C17 Fe1 C14 68.93(13)
C11 Fe1 C14 157.70(14)
C9 Fe1 C14 126.31(12)
C16 Fe1 C14 68.77(13)
C18 Fe1 C14 40.67(12)
C15 Fe1 C14 40.65(12)
C10 Fe1 C12 68.6(2)
C17 Fe1 C12 155.60(15)
C11 Fe1 C12 40.3(2)
C9 Fe1 C12 68.16(14)
C16 Fe1 C12 120.15(14)
C18 Fe1 C12 161.85(14)
C15 Fe1 C12 107.22(15)
C14 Fe1 C12 124.52(15)
C10 Fe1 C13 68.84(14)
C17 Fe1 C13 161.13(14)
C11 Fe1 C13 68.35(15)
C9 Fe1 C13 40.72(13)
C16 Fe1 C13 157.75(14)
C18 Fe1 C13 126.66(13)
C15 Fe1 C13 124.44(14)
C14 Fe1 C13 110.96(14)
C12 Fe1 C13 40.37(14)
C8 O1 C7 102.5(2)
C19 O2 C20 102.7(2)
C7 N1 N2 106.0(3)
C8 N2 N1 106.1(3)
C19 N3 N4 105.5(2)
C20 N4 N3 107.1(2)
C6 C1 C2 122.2(3)
C6 C1 Br1 118.3(2)
C2 C1 Br1 119.5(2)
C3 C2 C1 118.6(3)
C2 C3 C4 120.4(3)
C5 C4 C3 119.9(3)
C5 C4 C7 121.4(3)
C3 C4 C7 118.7(3)
C4 C5 C6 120.5(3)
C1 C6 C5 118.4(3)
N1 C7 O1 112.6(3)
N1 C7 C4 128.3(3)
O1 C7 C4 119.1(2)
N2 C8 O1 112.8(3)
N2 C8 C9 128.2(3)
O1 C8 C9 119.0(3)
C10 C9 C13 108.2(3)
C10 C9 C8 125.1(3)
C13 C9 C8 126.7(3)
C10 C9 Fe1 68.8(2)
C13 C9 Fe1 70.2(2)
C8 C9 Fe1 126.5(2)
C9 C10 C11 107.6(3)
C9 C10 Fe1 70.2(2)
C11 C10 Fe1 69.9(2)
C12 C11 C10 107.8(3)
C12 C11 Fe1 70.4(2)
C10 C11 Fe1 68.8(2)
C11 C12 C13 108.8(3)
C11 C12 Fe1 69.3(2)
C13 C12 Fe1 70.0(2)
C12 C13 C9 107.5(3)
C12 C13 Fe1 69.6(2)
C9 C13 Fe1 69.1(2)
C18 C14 C15 107.4(3)
C18 C14 Fe1 69.4(2)
C15 C14 Fe1 69.5(2)
C16 C15 C14 108.7(3)
C16 C15 Fe1 69.4(2)
C14 C15 Fe1 69.8(2)
C15 C16 C17 107.8(3)
C15 C16 Fe1 69.9(2)
C17 C16 Fe1 69.2(2)
C18 C17 C16 107.7(3)
C18 C17 Fe1 69.9(2)
C16 C17 Fe1 69.8(2)
C14 C18 C17 108.5(3)
C14 C18 C19 126.0(3)
C17 C18 C19 125.4(3)
C14 C18 Fe1 69.9(2)
C17 C18 Fe1 69.2(2)
C19 C18 Fe1 127.7(2)
N3 C19 O2 112.9(3)
N3 C19 C18 127.9(3)
O2 C19 C18 119.1(2)
N4 C20 O2 111.8(3)
N4 C20 C21 128.6(3)
O2 C20 C21 119.6(2)
C22 C21 C26 118.8(3)
C22 C21 C20 119.3(3)
C26 C21 C20 121.8(3)
C23 C22 C21 120.8(3)
C22 C23 C24 119.3(3)
C23 C24 C25 121.2(3)
C23 C24 Br2 119.4(2)
C25 C24 Br2 119.4(2)
C26 C25 C24 118.8(3)
C25 C26 C21 121.0(3)

loop_
_geom_bond_atom_site_label_1
_geom_bond_atom_site_label_2
_geom_bond_distance
Br1 C1 1.904(3)
Br2 C24 1.893(3)
Fe1 C10 2.022(3)
Fe1 C17 2.034(3)
Fe1 C11 2.036(3)
Fe1 C9 2.041(3)
Fe1 C16 2.041(3)
Fe1 C18 2.044(3)
Fe1 C15 2.047(3)
Fe1 C14 2.051(3)
Fe1 C12 2.051(3)
Fe1 C13 2.056(3)
O1 C8 1.358(3)
O1 C7 1.369(4)
O2 C19 1.360(4)
O2 C20 1.365(3)
N1 C7 1.287(4)
N1 N2 1.417(4)
N2 C8 1.288(4)
N3 C19 1.295(4)
N3 N4 1.401(4)
N4 C20 1.294(4)
C1 C6 1.378(5)
C1 C2 1.381(5)
C2 C3 1.381(5)
C3 C4 1.386(4)
C4 C5 1.381(4)
C4 C7 1.462(4)
C5 C6 1.385(5)
C8 C9 1.451(4)
C9 C10 1.421(4)
C9 C13 1.425(5)
C10 C11 1.431(5)
C11 C12 1.410(6)
C12 C13 1.417(5)
C14 C18 1.423(4)
C14 C15 1.423(4)
C15 C16 1.421(5)
C16 C17 1.427(5)
C17 C18 1.425(4)
C18 C19 1.447(4)
C20 C21 1.453(4)
C21 C22 1.386(4)
C21 C26 1.389(4)
C22 C23 1.370(5)
C23 C24 1.378(5)
C24 C25 1.385(5)
C25 C26 1.370(5)
